data_2107261
loop_
_publ_author_name
'Leligny, H.'
'Monier, J.C.'

_publ_section_title
;
 Structure de l'hexachlorure de dicadmium et de calcium hexahydrate, 2(Ca
 (H2 O)6 Cl)(Cd4 Cl10)inf. Mise en evidence d'une macle repetee (010)
;
_journal_name_full 'Acta Crystallographica B (39,1983-)'
_journal_page_first 113
_journal_page_last 117
_journal_volume 45
_journal_year 1989
_chemical_formula_sum 'Ca Cd2 Cl6 H12 O6'
_chemical_name_systematic 'Cd2 Ca Cl6 (H2 O)6'
_space_group_IT_number 2
_symmetry_space_group_name_Hall '-P 1'
_symmetry_space_group_name_H-M 'P -1'
_cell_angle_alpha 90.07
_cell_angle_beta 111.1
_cell_angle_gamma 99.93
_cell_formula_units_Z 2
_cell_length_a 11.137
_cell_length_b 7.693
_cell_length_c 9.387
_cell_volume 737.331
_citation_journal_id_ASTM ASBSDK
_cod_data_source_file Leligny_ASBSDK_1989_658.cif
_cod_data_source_block H12Ca1Cd2Cl6O6
_cod_original_cell_volume 737.3314
_cod_original_formula_sum 'H12 Ca1 Cd2 Cl6 O6'
_cod_database_code 2107261

loop_
_symmetry_equiv_pos_as_xyz
x,y,z
-x,-y,-z

loop_
_atom_site_label
_atom_site_type_symbol
_atom_site_fract_x
_atom_site_fract_y
_atom_site_fract_z
_atom_site_occupancy
_atom_site_U_iso_or_equiv
O2 O-2 0.0296 0.5102 -0.2012 1 0.0
Cl1 Cl-1 0.1891 -0.2034 0.1394 1 0.0
Cd1 Cd+2 0.41708 -0.14361 0.13384 1 0.0
Cl6 Cl-1 0.4942 0.3747 -0.3272 1 0.0
O5 O-2 0.239 0.0781 0.4363 1 0.0
Cl4 Cl-1 0.3569 0.5921 -0.0846 1 0.0
Cd2 Cd+2 0.41523 0.35178 0.13302 1 0.0
Cl3 Cl-1 0.3539 0.0855 -0.0976 1 0.0
Ca1 Ca+2 0.08129 0.2704 0.34822 1 0.0
O4 O-2 0.1386 0.2861 -0.3797 1 0.0
O6 O-2 0.2375 0.5424 0.4371 1 0.0
Cl2 Cl-1 0.1794 0.2956 0.1066 1 0.0
O1 O-2 0.0283 0.0055 -0.2017 1 0.0
O3 O-2 0.1281 -0.2188 -0.3819 1 0.0
Cl5 Cl-1 0.4941 -0.1275 -0.3279 1 0.0
